data_2022564
loop_
_publ_author_name
'Broadhurst, Edward T.'
'Wilson, Cameron J. G.'
'Zissimou, Georgia A.'
'Nudelman, Fabio'
'Constantinides, Christos P.'
'Koutentis, Panayiotis A.'
'Parsons, Simon'

_publ_section_title
;
 A first-order phase transition in Blatter's radical at high pressure
;
_journal_issue 2
_journal_name_full 'Acta Crystallographica Section B Structural Science, Crystal Engineering and Materials'
_journal_paper_doi 10.1107/S2052520622000191
_journal_volume 78
_journal_year 2022
_chemical_formula_moiety 'C19 H14 N3'
_chemical_formula_sum 'C19 H14 N3'
_chemical_formula_weight 284.33
_chemical_name_systematic 1,3-Diphenyl-1,2,4-benzotriazin-4(1H)-yl
_space_group_crystal_system monoclinic
_space_group_IT_number 14
_space_group_name_Hall '-P 2yn'
_space_group_name_H-M_alt 'P 1 21/n 1'
_atom_sites_solution_hydrogens geom
_atom_sites_solution_primary dual
_audit_creation_date 2021-04-28
_audit_creation_method
;
Olex2 1.3
(compiled 2020.11.12 svn.r5f609507 for OlexSys, GUI svn.r6272)
;
_cell_angle_alpha 90
_cell_angle_beta 100.005(9)
_cell_angle_gamma 90
_cell_formula_units_Z 4
_cell_length_a 9.9832(7)
_cell_length_b 6.0752(4)
_cell_length_c 18.290(3)
_cell_measurement_reflns_used 2090
_cell_measurement_temperature 276.2
_cell_measurement_theta_max 25.838
_cell_measurement_theta_min 3.539
_cell_volume 1092.4(2)
_computing_cell_refinement 'SAINT V8.40A (Bruker, 2019)'
_computing_data_reduction 'SAINT V8.40A (Bruker, 2019)'
_computing_molecular_graphics 'Olex2 1.3 (Dolomanov et al., 2009)'
_computing_publication_material 'Olex2 1.3 (Dolomanov et al., 2009)'
_computing_structure_refinement 'XL  (Sheldrick, 2008)'
_computing_structure_solution 'SHELXT 2014/5 (Sheldrick, 2014)'
_diffrn_ambient_temperature 276.2
_diffrn_detector 'Bruker APEX2 area detector'
_diffrn_detector_area_resol_mean 7.9
_diffrn_detector_type 'CCD area detector'
_diffrn_measured_fraction_theta_full 0.350
_diffrn_measured_fraction_theta_max 0.330
_diffrn_measurement_device 'three-circle diffractometer'
_diffrn_measurement_device_type 'Bruker SMART APEX2 area detector'
_diffrn_measurement_method '\w and \f scans'
_diffrn_radiation_monochromator 'mirror optics'
_diffrn_radiation_probe x-ray
_diffrn_radiation_type MoK\a
_diffrn_radiation_wavelength 0.71073
_diffrn_reflns_av_R_equivalents 0.0370
_diffrn_reflns_av_unetI/netI 0.0381
_diffrn_reflns_Laue_measured_fraction_full 0.350
_diffrn_reflns_Laue_measured_fraction_max 0.330
_diffrn_reflns_limit_h_max 12
_diffrn_reflns_limit_h_min -11
_diffrn_reflns_limit_k_max 7
_diffrn_reflns_limit_k_min -7
_diffrn_reflns_limit_l_max 7
_diffrn_reflns_limit_l_min -7
_diffrn_reflns_number 5042
_diffrn_reflns_point_group_measured_fraction_full 0.350
_diffrn_reflns_point_group_measured_fraction_max 0.330
_diffrn_reflns_theta_full 25.242
_diffrn_reflns_theta_max 26.327
_diffrn_reflns_theta_min 2.181
_diffrn_source 'microfocus sealed X-ray tube'
_diffrn_source_current 1.4
_diffrn_source_power 0.07
_diffrn_source_type 'Incoatec I\ms'
_diffrn_source_voltage 50.0
_diffrn_standards_number 0
_exptl_absorpt_coefficient_mu 0.105
_exptl_absorpt_correction_T_max 0.7454
_exptl_absorpt_correction_T_min 0.6749
_exptl_absorpt_correction_type multi-scan
_exptl_absorpt_process_details
;
SADABS-2016/2 (Bruker,2016/2) was used for absorption correction.
wR2(int) was 0.1389 before and 0.0678 after correction.
The Ratio of minimum to maximum transmission is 0.9054.
The \l/2 correction factor is Not present.
;
_exptl_crystal_colour 'clear dark brown'
_exptl_crystal_colour_lustre clear
_exptl_crystal_colour_modifier dark
_exptl_crystal_colour_primary brown
_exptl_crystal_density_diffrn 1.729
_exptl_crystal_description block
_exptl_crystal_F_000 596
_exptl_crystal_preparation 'As recieved'
_exptl_crystal_size_max 0.16
_exptl_crystal_size_mid 0.14
_exptl_crystal_size_min 0.09
_refine_diff_density_max 0.133
_refine_diff_density_min -0.147
_refine_diff_density_rms 0.035
_refine_ls_extinction_method none
_refine_ls_goodness_of_fit_ref 1.088
_refine_ls_hydrogen_treatment constr
_refine_ls_matrix_type full
_refine_ls_number_parameters 199
_refine_ls_number_reflns 736
_refine_ls_number_restraints 231
_refine_ls_restrained_S_all 0.936
_refine_ls_R_factor_all 0.0699
_refine_ls_R_factor_gt 0.0403
_refine_ls_shift/su_max 0.000
_refine_ls_shift/su_mean 0.000
_refine_ls_structure_factor_coef Fsqd
_refine_ls_weighting_details 'w=1/[\s^2^(Fo^2^)+(0.0737P)^2^+0.2439P] where P=(Fo^2^+2Fc^2^)/3'
_refine_ls_weighting_scheme calc
_refine_ls_wR_factor_gt 0.0995
_refine_ls_wR_factor_ref 0.1160
_reflns_Friedel_coverage 0.000
_reflns_number_gt 535
_reflns_number_total 736
_reflns_threshold_expression 'I > 2\s(I)'
_cod_data_source_file um5054sup1.cif
_cod_data_source_block mo_sp20052_0m_5p7631GPa
_cod_database_code 2022564
_shelx_shelxl_version_number 2018/3
_shelx_space_group_comment
;
The symmetry employed for this shelxl refinement is uniquely defined
by the following loop, which should always be used as a source of
symmetry information in preference to the above space-group names.
They are only intended as comments.
;
_shelx_estimated_absorpt_t_max 0.991
_shelx_estimated_absorpt_t_min 0.983
_olex2_refinement_description
;
1. Fixed Uiso
 At 1.2 times of:
  All C(H) groups
2. Restrained distances
 N2-N1
 1.361 with sigma of 0.01
 C3-N1
 1.401 with sigma of 0.01
 C3-N2
 2.417 with sigma of 0.03
 C14-N1
 1.427 with sigma of 0.01
 C14-N2
 2.342 with sigma of 0.03
 C14-C3
 2.488 with sigma of 0.03
 C1-N2
 1.336 with sigma of 0.01
 C1-N1
 2.289 with sigma of 0.03
 N3-C1
 1.325 with sigma of 0.01
 N3-N2
 2.388 with sigma of 0.03
 C8-C1
 1.489 with sigma of 0.01
 C8-N2
 2.375 with sigma of 0.03
 C8-N3
 2.413 with sigma of 0.03
 C2-N3
 1.375 with sigma of 0.01
 C2-C1
 2.287 with sigma of 0.03
 C7-C2
 1.392 with sigma of 0.01
 C7-N3
 2.395 with sigma of 0.03
 C3-C2
 1.408 with sigma of 0.01
 C3-N3
 2.434 with sigma of 0.03
 C3-C7
 2.401 with sigma of 0.03
 C6-C7
 1.372 with sigma of 0.01
 C6-C2
 2.411 with sigma of 0.03
 C5-C6
 1.389 with sigma of 0.01
 C5-C7
 2.386 with sigma of 0.03
 C4-C5
 1.375 with sigma of 0.01
 C4-C6
 2.404 with sigma of 0.03
 C3-C4
 1.39 with sigma of 0.01
 C3-C5
 2.388 with sigma of 0.03
 C19-C14
 1.374 with sigma of 0.01
 C19-N1
 2.43 with sigma of 0.03
 C15-C14
 1.374 with sigma of 0.01
 C15-N1
 2.415 with sigma of 0.03
 C15-C19
 2.385 with sigma of 0.03
 C18-C19
 1.384 with sigma of 0.01
 C18-C14
 2.381 with sigma of 0.03
 C17-C18
 1.356 with sigma of 0.01
 C17-C19
 2.382 with sigma of 0.03
 C16-C17
 1.374 with sigma of 0.01
 C16-C18
 2.361 with sigma of 0.03
 C15-C16
 1.387 with sigma of 0.01
 C15-C17
 2.396 with sigma of 0.03
 C9-C8
 1.393 with sigma of 0.01
 C9-C1
 2.488 with sigma of 0.03
 C13-C8
 1.379 with sigma of 0.01
 C13-C1
 2.511 with sigma of 0.03
 C13-C9
 2.384 with sigma of 0.03
 C10-C9
 1.383 with sigma of 0.01
 C10-C8
 2.403 with sigma of 0.03
 C11-C10
 1.362 with sigma of 0.01
 C11-C9
 2.388 with sigma of 0.03
 C12-C11
 1.373 with sigma of 0.01
 C12-C10
 2.365 with sigma of 0.03
 C13-C12
 1.379 with sigma of 0.01
 C13-C11
 2.387 with sigma of 0.03
3. Rigid body (RIGU) restrains
 All non-hydrogen atoms
 with sigma for 1-2 distances of 0.004 and sigma for 1-3 distances of 0.004
4.a Aromatic/amide H refined with riding coordinates:
 C7(H7), C6(H6), C5(H5), C4(H4), C19(H19), C18(H18), C17(H17), C16(H16),
 C15(H15), C9(H9), C10(H10), C11(H11), C12(H12), C13(H13)
;
_olex2_exptl_crystal_mounting_method 'Merrill Bassett diamond anvil cell'
_olex2_submission_original_sample_id SP20052
_olex2_submission_special_instructions 'No special instructions were received'

loop_
_space_group_symop_operation_xyz
'x, y, z'
'-x+1/2, y+1/2, -z+1/2'
'-x, -y, -z'
'x-1/2, -y-1/2, z-1/2'

loop_
_atom_site_label
_atom_site_type_symbol
_atom_site_fract_x
_atom_site_fract_y
_atom_site_fract_z
_atom_site_U_iso_or_equiv
_atom_site_adp_type
_atom_site_occupancy
_atom_site_site_symmetry_order
_atom_site_calc_flag
_atom_site_refinement_flags_posn
_atom_site_refinement_flags_adp
_atom_site_refinement_flags_occupancy
_atom_site_disorder_assembly
_atom_site_disorder_group
N1 N 0.4768(4) 0.6672(5) 0.6719(5) 0.040(4) Uani 1 1 d D . . . .
N2 N 0.4460(3) 0.6539(5) 0.7411(5) 0.041(4) Uani 1 1 d D . . . .
N3 N 0.2098(4) 0.6435(5) 0.6870(5) 0.038(4) Uani 1 1 d D . . . .
C1 C 0.3127(4) 0.6474(5) 0.7427(5) 0.032(4) Uani 1 1 d D . . . .
C2 C 0.2430(4) 0.6520(6) 0.6172(5) 0.037(4) Uani 1 1 d D . . . .
C7 C 0.1440(4) 0.6398(6) 0.5546(5) 0.035(5) Uani 1 1 d D . . . .
H7 H 0.053241 0.627084 0.559680 0.042 Uiso 1 1 calc R U . . .
C6 C 0.1768(4) 0.6462(6) 0.4851(6) 0.040(4) Uani 1 1 d D . . . .
H6 H 0.108379 0.633530 0.443690 0.047 Uiso 1 1 calc R U . . .
C5 C 0.3115(4) 0.6715(4) 0.4754(5) 0.040(4) Uani 1 1 d D . . . .
H5 H 0.332754 0.679270 0.427932 0.048 Uiso 1 1 calc R U . . .
C4 C 0.4125(4) 0.6847(6) 0.5367(5) 0.039(4) Uani 1 1 d D . . . .
H4 H 0.502668 0.701223 0.530793 0.047 Uiso 1 1 calc R U . . .
C3 C 0.3803(4) 0.6736(6) 0.6070(5) 0.038(4) Uani 1 1 d D . . . .
C14 C 0.6197(3) 0.6883(5) 0.6701(5) 0.032(5) Uani 1 1 d D . . . .
C19 C 0.6655(3) 0.8844(5) 0.6463(5) 0.035(6) Uani 1 1 d D . . . .
H19 H 0.604648 0.998757 0.632087 0.043 Uiso 1 1 calc R U . . .
C18 C 0.8014(3) 0.9119(6) 0.6434(5) 0.051(7) Uani 1 1 d D . . . .
H18 H 0.832834 1.044851 0.627696 0.061 Uiso 1 1 calc R U . . .
C17 C 0.8901(3) 0.7413(5) 0.6640(5) 0.044(6) Uani 1 1 d D . . . .
H17 H 0.982039 0.758666 0.662151 0.052 Uiso 1 1 calc R U . . .
C16 C 0.8436(3) 0.5447(5) 0.6872(5) 0.042(6) Uani 1 1 d D . . . .
H16 H 0.904203 0.429409 0.700510 0.050 Uiso 1 1 calc R U . . .
C15 C 0.7074(3) 0.5168(5) 0.6910(5) 0.044(6) Uani 1 1 d D . . . .
H15 H 0.675996 0.384653 0.707379 0.052 Uiso 1 1 calc R U . . .
C8 C 0.2791(4) 0.6481(5) 0.8185(5) 0.033(4) Uani 1 1 d D . . . .
C9 C 0.1450(4) 0.6762(6) 0.8284(5) 0.037(5) Uani 1 1 d D . . . .
H9 H 0.075015 0.684127 0.787609 0.045 Uiso 1 1 calc R U . . .
C10 C 0.1176(4) 0.6921(6) 0.8994(5) 0.039(5) Uani 1 1 d D . . . .
H10 H 0.028634 0.718576 0.905829 0.047 Uiso 1 1 calc R U . . .
C11 C 0.2164(4) 0.6704(5) 0.9607(5) 0.039(5) Uani 1 1 d D . . . .
H11 H 0.194379 0.677076 1.008055 0.047 Uiso 1 1 calc R U . . .
C12 C 0.3506(4) 0.6382(6) 0.9514(6) 0.037(5) Uani 1 1 d D . . . .
H12 H 0.419409 0.620323 0.992314 0.045 Uiso 1 1 calc R U . . .
C13 C 0.3792(4) 0.6333(6) 0.8806(5) 0.034(4) Uani 1 1 d D . . . .
H13 H 0.469279 0.619505 0.874386 0.041 Uiso 1 1 calc R U . . .

loop_
_atom_site_aniso_label
_atom_site_aniso_U_11
_atom_site_aniso_U_22
_atom_site_aniso_U_33
_atom_site_aniso_U_23
_atom_site_aniso_U_13
_atom_site_aniso_U_12
N1 0.0185(18) 0.0239(15) 0.079(13) -0.001(3) 0.017(3) 0.0001(13)
N2 0.0194(19) 0.0248(14) 0.081(13) -0.003(3) 0.016(3) -0.0006(12)
N3 0.021(2) 0.0186(14) 0.074(13) 0.002(3) 0.005(4) 0.0005(13)
C1 0.015(2) 0.0125(15) 0.068(13) 0.000(4) 0.008(4) 0.0001(14)
C2 0.019(2) 0.0172(16) 0.076(13) -0.002(4) 0.010(4) 0.0010(16)
C7 0.0144(19) 0.0196(16) 0.073(14) -0.003(4) 0.011(4) 0.0029(14)
C6 0.024(2) 0.0211(16) 0.074(14) -0.006(4) 0.012(4) -0.0002(15)
C5 0.023(2) 0.0220(16) 0.073(14) 0.000(3) 0.005(4) 0.0002(13)
C4 0.020(2) 0.0229(16) 0.075(13) -0.002(4) 0.009(4) -0.0032(15)
C3 0.020(2) 0.0167(16) 0.078(13) 0.004(4) 0.009(4) 0.0016(16)
C14 0.0156(16) 0.0272(16) 0.055(15) -0.005(3) 0.012(3) -0.0008(12)
C19 0.0204(18) 0.0288(19) 0.06(2) 0.002(3) 0.004(4) -0.0011(12)
C18 0.0230(18) 0.036(2) 0.10(2) 0.010(3) 0.014(4) -0.0029(14)
C17 0.0181(17) 0.042(2) 0.07(2) -0.006(3) 0.010(4) -0.0003(14)
C16 0.0257(17) 0.034(2) 0.063(19) -0.008(3) 0.004(4) 0.0101(14)
C15 0.0228(17) 0.0248(18) 0.083(19) 0.001(3) 0.008(4) 0.0008(12)
C8 0.013(2) 0.0158(15) 0.071(13) 0.003(4) 0.008(4) 0.0001(13)
C9 0.021(2) 0.0183(16) 0.073(15) 0.004(4) 0.008(4) -0.0043(14)
C10 0.019(2) 0.0208(16) 0.080(15) 0.006(4) 0.017(4) -0.0005(15)
C11 0.029(2) 0.0191(16) 0.073(16) 0.005(3) 0.022(4) -0.0003(13)
C12 0.026(2) 0.0227(17) 0.064(14) -0.003(4) 0.014(4) 0.0025(14)
C13 0.020(2) 0.0179(16) 0.066(14) -0.002(4) 0.013(4) 0.0020(15)

loop_
_atom_type_symbol
_atom_type_description
_atom_type_scat_dispersion_real
_atom_type_scat_dispersion_imag
_atom_type_scat_source
C C 0.0033 0.0016 'International Tables Vol C Tables 4.2.6.8 and 6.1.1.4'
H H 0.0000 0.0000 'International Tables Vol C Tables 4.2.6.8 and 6.1.1.4'
N N 0.0061 0.0033 'International Tables Vol C Tables 4.2.6.8 and 6.1.1.4'

loop_
_geom_angle_atom_site_label_1
_geom_angle_atom_site_label_2
_geom_angle_atom_site_label_3
_geom_angle
_geom_angle_site_symmetry_1
_geom_angle_site_symmetry_3
_geom_angle_publ_flag
N2 N1 C3 124.1(4) . . ?
N2 N1 C14 114.4(6) . . ?
C3 N1 C14 121.4(7) . . ?
C1 N2 N1 114.2(7) . . ?
C1 N3 C2 115.9(5) . . ?
N2 C1 C8 114.1(7) . . ?
N3 C1 N2 129.0(8) . . ?
N3 C1 C8 116.9(5) . . ?
N3 C2 C7 121.0(4) . . ?
N3 C2 C3 121.3(7) . . ?
C7 C2 C3 117.7(7) . . ?
C2 C7 H7 119.4 . . ?
C6 C7 C2 121.2(5) . . ?
C6 C7 H7 119.4 . . ?
C7 C6 H6 119.6 . . ?
C7 C6 C5 120.8(7) . . ?
C5 C6 H6 119.6 . . ?
C6 C5 H5 120.3 . . ?
C4 C5 C6 119.4(7) . . ?
C4 C5 H5 120.3 . . ?
C5 C4 H4 120.0 . . ?
C5 C4 C3 120.0(4) . . ?
C3 C4 H4 120.0 . . ?
N1 C3 C2 115.2(7) . . ?
C4 C3 N1 123.8(5) . . ?
C4 C3 C2 120.9(7) . . ?
C19 C14 N1 118.1(3) . . ?
C15 C14 N1 120.9(3) . . ?
C15 C14 C19 121.0(3) . . ?
C14 C19 H19 119.9 . . ?
C14 C19 C18 120.1(3) . . ?
C18 C19 H19 119.9 . . ?
C19 C18 H18 120.3 . . ?
C17 C18 C19 119.4(4) . . ?
C17 C18 H18 120.3 . . ?
C18 C17 H17 119.9 . . ?
C18 C17 C16 120.3(3) . . ?
C16 C17 H17 119.9 . . ?
C17 C16 H16 119.7 . . ?
C17 C16 C15 120.6(3) . . ?
C15 C16 H16 119.7 . . ?
C14 C15 C16 118.6(4) . . ?
C14 C15 H15 120.7 . . ?
C16 C15 H15 120.7 . . ?
C9 C8 C1 120.0(7) . . ?
C13 C8 C1 121.4(4) . . ?
C13 C8 C9 118.4(7) . . ?
C8 C9 H9 120.5 . . ?
C10 C9 C8 119.0(7) . . ?
C10 C9 H9 120.5 . . ?
C9 C10 H10 118.8 . . ?
C11 C10 C9 122.4(4) . . ?
C11 C10 H10 118.8 . . ?
C10 C11 H11 120.5 . . ?
C10 C11 C12 119.1(7) . . ?
C12 C11 H11 120.5 . . ?
C11 C12 H12 120.7 . . ?
C13 C12 C11 118.7(7) . . ?
C13 C12 H12 120.7 . . ?
C8 C13 H13 118.8 . . ?
C12 C13 C8 122.4(5) . . ?
C12 C13 H13 118.8 . . ?

loop_
_geom_bond_atom_site_label_1
_geom_bond_atom_site_label_2
_geom_bond_distance
_geom_bond_site_symmetry_2
_geom_bond_publ_flag
N1 N2 1.356(9) . ?
N1 C3 1.392(8) . ?
N1 C14 1.438(4) . ?
N2 C1 1.337(5) . ?
N3 C1 1.316(7) . ?
N3 C2 1.374(8) . ?
C1 C8 1.481(8) . ?
C2 C7 1.380(8) . ?
C2 C3 1.420(6) . ?
C7 H7 0.9300 . ?
C7 C6 1.367(9) . ?
C6 H6 0.9300 . ?
C6 C5 1.396(6) . ?
C5 H5 0.9300 . ?
C5 C4 1.373(8) . ?
C4 H4 0.9300 . ?
C4 C3 1.381(9) . ?
C14 C19 1.374(5) . ?
C14 C15 1.372(4) . ?
C19 H19 0.9300 . ?
C19 C18 1.377(4) . ?
C18 H18 0.9300 . ?
C18 C17 1.372(5) . ?
C17 H17 0.9300 . ?
C17 C16 1.375(5) . ?
C16 H16 0.9300 . ?
C16 C15 1.384(4) . ?
C15 H15 0.9300 . ?
C8 C9 1.392(6) . ?
C8 C13 1.380(8) . ?
C9 H9 0.9300 . ?
C9 C10 1.377(9) . ?
C10 H10 0.9300 . ?
C10 C11 1.365(8) . ?
C11 H11 0.9300 . ?
C11 C12 1.394(5) . ?
C12 H12 0.9300 . ?
C12 C13 1.373(9) . ?
C13 H13 0.9300 . ?

loop_
_geom_torsion_atom_site_label_1
_geom_torsion_atom_site_label_2
_geom_torsion_atom_site_label_3
_geom_torsion_atom_site_label_4
_geom_torsion
_geom_torsion_site_symmetry_1
_geom_torsion_site_symmetry_2
_geom_torsion_site_symmetry_3
_geom_torsion_site_symmetry_4
_geom_torsion_publ_flag
N1 N2 C1 N3 3.0(5) . . . . ?
N1 N2 C1 C8 -176.1(3) . . . . ?
N1 C14 C19 C18 -179.8(8) . . . . ?
N1 C14 C15 C16 179.1(8) . . . . ?
N2 N1 C3 C2 -3.6(6) . . . . ?
N2 N1 C3 C4 -179.3(4) . . . . ?
N2 N1 C14 C19 -111.5(7) . . . . ?
N2 N1 C14 C15 69.0(8) . . . . ?
N2 C1 C8 C9 170.0(3) . . . . ?
N2 C1 C8 C13 -6.4(5) . . . . ?
N3 C1 C8 C9 -9.2(5) . . . . ?
N3 C1 C8 C13 174.4(3) . . . . ?
N3 C2 C7 C6 -179.4(4) . . . . ?
N3 C2 C3 N1 5.0(6) . . . . ?
N3 C2 C3 C4 -179.2(4) . . . . ?
C1 N3 C2 C7 177.3(3) . . . . ?
C1 N3 C2 C3 -2.7(6) . . . . ?
C1 C8 C9 C10 -175.4(4) . . . . ?
C1 C8 C13 C12 178.6(3) . . . . ?
C2 N3 C1 N2 -1.6(6) . . . . ?
C2 N3 C1 C8 177.5(3) . . . . ?
C2 C7 C6 C5 -1.8(6) . . . . ?
C7 C2 C3 N1 -175.0(3) . . . . ?
C7 C2 C3 C4 0.8(6) . . . . ?
C7 C6 C5 C4 1.6(5) . . . . ?
C6 C5 C4 C3 -0.2(6) . . . . ?
C5 C4 C3 N1 174.5(3) . . . . ?
C5 C4 C3 C2 -1.0(7) . . . . ?
C3 N1 N2 C1 -0.1(6) . . . . ?
C3 N1 C14 C19 64.9(8) . . . . ?
C3 N1 C14 C15 -114.6(7) . . . . ?
C3 C2 C7 C6 0.6(6) . . . . ?
C14 N1 N2 C1 176.3(2) . . . . ?
C14 N1 C3 C2 -179.7(3) . . . . ?
C14 N1 C3 C4 4.6(6) . . . . ?
C14 C19 C18 C17 0.5(12) . . . . ?
C19 C14 C15 C16 -0.4(12) . . . . ?
C19 C18 C17 C16 0.0(12) . . . . ?
C18 C17 C16 C15 -0.7(12) . . . . ?
C17 C16 C15 C14 0.9(12) . . . . ?
C15 C14 C19 C18 -0.3(12) . . . . ?
C8 C9 C10 C11 -3.3(7) . . . . ?
C9 C8 C13 C12 2.2(6) . . . . ?
C9 C10 C11 C12 2.1(6) . . . . ?
C10 C11 C12 C13 1.2(5) . . . . ?
C11 C12 C13 C8 -3.3(6) . . . . ?
C13 C8 C9 C10 1.1(6) . . . . ?

_cod_database_fobs_code 2022564
